data_2016069
loop_
_publ_author_name
'Sophia Lipstman'
'Sankar Muniappan'
'Israel Goldberg'

_publ_section_title
;
 The nature of supramolecular interactions in
 tetrakis(4-iodophenyl)porphyrin and its zinc(II) complex
;
_journal_coeditor_code SK3127
_journal_issue 7
_journal_name_full 'Acta Crystallographica Section C'
_journal_page_first m300
_journal_page_last m303
_journal_paper_doi 10.1107/S0108270107023104
_journal_volume 63
_journal_year 2007
_chemical_formula_iupac '[Zn (C44 H24 I4 N4)]'
_chemical_formula_moiety 'C44 H24 I4 N4 Zn'
_chemical_formula_sum 'C44 H24 I4 N4 Zn'
_chemical_formula_weight 1181.64
_chemical_name_systematic
;
[tetrakis(4-iodophenyl)porphyrinato]zinc(II)
;
_space_group_IT_number 14
_symmetry_cell_setting monoclinic
_symmetry_space_group_name_Hall '-P 2yn'
_symmetry_space_group_name_H-M 'P 1 21/n 1'
_atom_sites_solution_hydrogens geom
_atom_sites_solution_primary direct
_atom_sites_solution_secondary difmap
_audit_creation_method SHELXL97
_cell_angle_alpha 90.00
_cell_angle_beta 97.914(2)
_cell_angle_gamma 90.00
_cell_formula_units_Z 2
_cell_length_a 10.2165(3)
_cell_length_b 9.2289(3)
_cell_length_c 20.5252(5)
_cell_measurement_reflns_used 4332
_cell_measurement_temperature 110(2)
_cell_measurement_theta_max 28.24
_cell_measurement_theta_min 2.37
_cell_volume 1916.83(10)
_computing_cell_refinement 'DENZO (Otwinowski & Minor, 1997)'
_computing_data_collection 'COLLECT (Nonius, 1999)'
_computing_data_reduction DENZO
_computing_molecular_graphics
;
ORTEPIII (Burnett & Johnson, 1996) and Mercury (Macrae <i>et al.</i>,
2006)
;
_computing_publication_material SHELXL97
_computing_structure_refinement 'SHELXL97 (Sheldrick, 1997)'
_computing_structure_solution 'SIR97 (Altomare <i>et al.</i>,  1994)'
_diffrn_ambient_temperature 110(2)
_diffrn_detector_area_resol_mean 12.8
_diffrn_measured_fraction_theta_full 0.975
_diffrn_measured_fraction_theta_max 0.975
_diffrn_measurement_device_type 'Nonius KappaCCD area-detector'
_diffrn_measurement_method '1\% \f and \w'
_diffrn_radiation_monochromator graphite
_diffrn_radiation_source 'fine-focus sealed tube'
_diffrn_radiation_type MoK\a
_diffrn_radiation_wavelength 0.71073
_diffrn_reflns_av_R_equivalents 0.0380
_diffrn_reflns_av_sigmaI/netI 0.0448
_diffrn_reflns_limit_h_max 13
_diffrn_reflns_limit_h_min -13
_diffrn_reflns_limit_k_max 12
_diffrn_reflns_limit_k_min -12
_diffrn_reflns_limit_l_max 26
_diffrn_reflns_limit_l_min -27
_diffrn_reflns_number 15857
_diffrn_reflns_theta_full 28.24
_diffrn_reflns_theta_max 28.24
_diffrn_reflns_theta_min 2.37
_diffrn_standards_number 0
_exptl_absorpt_coefficient_mu 3.900
_exptl_absorpt_correction_T_max 0.5923
_exptl_absorpt_correction_T_min 0.5093
_exptl_absorpt_correction_type multi-scan
_exptl_absorpt_process_details '(Blessing, 1995)'
_exptl_crystal_colour red
_exptl_crystal_density_diffrn 2.047
_exptl_crystal_density_method 'not measured'
_exptl_crystal_description prism
_exptl_crystal_F_000 1116
_exptl_crystal_size_max 0.20
_exptl_crystal_size_mid 0.20
_exptl_crystal_size_min 0.15
_refine_diff_density_max 1.377
_refine_diff_density_min -1.628
_refine_ls_extinction_method none
_refine_ls_goodness_of_fit_ref 1.065
_refine_ls_hydrogen_treatment constr
_refine_ls_matrix_type full
_refine_ls_number_parameters 241
_refine_ls_number_reflns 4620
_refine_ls_number_restraints 0
_refine_ls_restrained_S_all 1.065
_refine_ls_R_factor_all 0.0677
_refine_ls_R_factor_gt 0.0432
_refine_ls_shift/su_max 0.001
_refine_ls_shift/su_mean 0.000
_refine_ls_structure_factor_coef Fsqd
_refine_ls_weighting_details 'calc w = 1/[\s^2^(Fo^2^)+(0.0666P)^2^+0.9783P] where P=(Fo^2^+2Fc^2^)/3'
_refine_ls_weighting_scheme calc
_refine_ls_wR_factor_gt 0.1058
_refine_ls_wR_factor_ref 0.1190
_reflns_number_gt 3397
_reflns_number_total 4620
_reflns_threshold_expression I>2\s(I)
_cod_data_source_file sk3127.cif
_cod_data_source_block II
_cod_original_sg_symbol_H-M 'P 21/n'
_cod_database_code 2016069
_cod_database_fobs_code 2016069

loop_
_symmetry_equiv_pos_as_xyz
'x, y, z'
'-x+1/2, y+1/2, -z+1/2'
'-x, -y, -z'
'x-1/2, -y-1/2, z-1/2'

loop_
_atom_site_type_symbol
_atom_site_label
_atom_site_fract_x
_atom_site_fract_y
_atom_site_fract_z
_atom_site_U_iso_or_equiv
_atom_site_adp_type
_atom_site_calc_flag
_atom_site_refinement_flags
_atom_site_occupancy
Zn Zn1 0.5000 0.0000 0.0000 0.02350(18) Uani d S 1
C C1 0.3873(4) -0.1960(5) 0.0989(2) 0.0241(10) Uani d . 1
C C2 0.3807(5) -0.2115(6) 0.1689(2) 0.0291(11) Uani d . 1
H H2 0.3389 -0.2878 0.1894 0.035 Uiso calc R 1
C C3 0.4450(5) -0.0971(6) 0.1995(2) 0.0277(10) Uani d . 1
H H3 0.4559 -0.0774 0.2453 0.033 Uiso calc R 1
C C4 0.4941(4) -0.0105(5) 0.1496(2) 0.0250(10) Uani d . 1
C C5 0.5694(4) 0.1144(5) 0.1614(2) 0.0246(10) Uani d . 1
C C6 0.6167(4) 0.2007(5) 0.1128(2) 0.0254(10) Uani d . 1
C C7 0.6851(5) 0.3374(5) 0.1250(2) 0.0265(10) Uani d . 1
H H7 0.7101 0.3823 0.1665 0.032 Uiso calc R 1
C C8 0.7065(4) 0.3888(5) 0.0655(2) 0.0258(10) Uani d . 1
H H8 0.7478 0.4779 0.0573 0.031 Uiso calc R 1
C C9 0.6550(4) 0.2831(5) 0.0167(2) 0.0256(10) Uani d . 1
C C10 0.6625(4) 0.2961(5) -0.0510(2) 0.0234(9) Uani d . 1
N N11 0.4557(4) -0.0717(4) 0.08892(16) 0.0226(8) Uani d . 1
N N12 0.5984(4) 0.1710(4) 0.04658(16) 0.0233(8) Uani d . 1
C C13 0.6007(5) 0.1675(5) 0.2314(2) 0.0252(10) Uani d . 1
C C14 0.5005(5) 0.2152(5) 0.2654(2) 0.0286(10) Uani d . 1
H H14 0.4117 0.2138 0.2444 0.034 Uiso calc R 1
C C15 0.5280(5) 0.2653(6) 0.3299(2) 0.0301(10) Uani d . 1
H H15 0.4588 0.2986 0.3527 0.036 Uiso calc R 1
C C16 0.6582(5) 0.2658(5) 0.3604(2) 0.0288(10) Uani d . 1
C C17 0.7598(5) 0.2184(6) 0.3279(2) 0.0310(11) Uani d . 1
H H17 0.8485 0.2187 0.3492 0.037 Uiso calc R 1
C C18 0.7295(5) 0.1699(5) 0.2629(2) 0.0281(10) Uani d . 1
H H18 0.7988 0.1380 0.2399 0.034 Uiso calc R 1
I I19 0.69610(3) 0.33033(4) 0.459432(14) 0.03585(13) Uani d . 1
C C20 0.7296(4) 0.4274(5) -0.07318(19) 0.0242(10) Uani d . 1
C C21 0.8657(5) 0.4367(6) -0.0689(2) 0.0315(11) Uani d . 1
H H21 0.9186 0.3585 -0.0502 0.038 Uiso calc R 1
C C22 0.9271(5) 0.5584(6) -0.0916(3) 0.0352(12) Uani d . 1
H H22 1.0204 0.5614 -0.0898 0.042 Uiso calc R 1
C C23 0.8517(5) 0.6725(5) -0.1161(2) 0.0313(11) Uani d . 1
C C24 0.7158(5) 0.6700(6) -0.1193(2) 0.0346(12) Uani d . 1
H H24 0.6642 0.7511 -0.1356 0.041 Uiso calc R 1
C C25 0.6554(5) 0.5453(6) -0.0979(2) 0.0347(12) Uani d . 1
H H25 0.5619 0.5420 -0.1004 0.042 Uiso calc R 1
I I26 0.94046(4) 0.86250(4) -0.145467(18) 0.04648(14) Uani d . 1

loop_
_atom_site_aniso_label
_atom_site_aniso_U_11
_atom_site_aniso_U_22
_atom_site_aniso_U_33
_atom_site_aniso_U_12
_atom_site_aniso_U_13
_atom_site_aniso_U_23
Zn1 0.0288(4) 0.0238(4) 0.0175(3) -0.0025(3) 0.0017(3) -0.0001(3)
C1 0.024(2) 0.026(3) 0.021(2) 0.0020(19) 0.0019(17) 0.0037(18)
C2 0.030(3) 0.035(3) 0.022(2) -0.004(2) 0.0017(18) 0.0051(19)
C3 0.033(3) 0.031(3) 0.019(2) 0.001(2) 0.0028(17) 0.0009(19)
C4 0.030(2) 0.024(3) 0.020(2) 0.0010(19) 0.0014(17) -0.0007(17)
C5 0.023(2) 0.031(3) 0.020(2) 0.0033(19) 0.0022(16) -0.0026(18)
C6 0.028(2) 0.029(3) 0.020(2) 0.000(2) 0.0036(17) -0.0005(18)
C7 0.030(3) 0.029(3) 0.021(2) -0.001(2) 0.0040(18) -0.0009(18)
C8 0.030(3) 0.021(2) 0.026(2) -0.0007(19) -0.0005(18) 0.0017(18)
C9 0.025(2) 0.026(3) 0.025(2) -0.0008(19) 0.0014(17) 0.0027(18)
C10 0.025(2) 0.022(2) 0.023(2) 0.0006(18) 0.0014(16) 0.0017(17)
N11 0.0265(19) 0.024(2) 0.0173(17) -0.0013(16) 0.0019(13) 0.0004(14)
N12 0.029(2) 0.023(2) 0.0173(18) 0.0011(16) 0.0007(14) 0.0008(14)
C13 0.031(3) 0.024(3) 0.020(2) -0.0017(19) 0.0005(17) 0.0020(17)
C14 0.031(3) 0.032(3) 0.023(2) -0.001(2) -0.0008(18) -0.0002(19)
C15 0.036(3) 0.028(3) 0.026(2) 0.004(2) 0.0040(19) -0.003(2)
C16 0.040(3) 0.025(3) 0.020(2) -0.006(2) -0.0008(18) 0.0039(18)
C17 0.038(3) 0.030(3) 0.024(2) -0.011(2) 0.0019(19) 0.004(2)
C18 0.030(3) 0.031(3) 0.024(2) -0.001(2) 0.0048(18) -0.0010(19)
I19 0.0466(2) 0.0415(2) 0.01887(18) -0.01344(15) 0.00252(13) -0.00372(12)
C20 0.029(2) 0.024(3) 0.019(2) 0.000(2) 0.0023(16) 0.0004(17)
C21 0.029(3) 0.025(3) 0.041(3) 0.004(2) 0.0083(19) 0.003(2)
C22 0.027(3) 0.032(3) 0.049(3) -0.001(2) 0.013(2) -0.006(2)
C23 0.042(3) 0.028(3) 0.025(2) -0.013(2) 0.011(2) -0.0051(19)
C24 0.037(3) 0.032(3) 0.032(3) -0.002(2) -0.003(2) 0.009(2)
C25 0.024(2) 0.039(3) 0.038(3) -0.006(2) -0.0049(19) 0.010(2)
I26 0.0657(3) 0.0339(2) 0.0443(2) -0.01555(18) 0.02327(18) -0.00308(15)

loop_
_atom_type_symbol
_atom_type_description
_atom_type_scat_dispersion_real
_atom_type_scat_dispersion_imag
_atom_type_scat_source
C C 0.0033 0.0016 'International Tables Vol C Tables 4.2.6.8 and 6.1.1.4'
H H 0.0000 0.0000 'International Tables Vol C Tables 4.2.6.8 and 6.1.1.4'
N N 0.0061 0.0033 'International Tables Vol C Tables 4.2.6.8 and 6.1.1.4'
Zn Zn 0.2839 1.4301 'International Tables Vol C Tables 4.2.6.8 and 6.1.1.4'
I I -0.4742 1.8119 'International Tables Vol C Tables 4.2.6.8 and 6.1.1.4'

loop_
_geom_angle_atom_site_label_1
_geom_angle_atom_site_label_2
_geom_angle_atom_site_label_3
_geom_angle_site_symmetry_1
_geom_angle_site_symmetry_3
_geom_angle
N12 Zn1 N12 3_655 . 180.0
N12 Zn1 N11 3_655 3_655 89.29(14)
N12 Zn1 N11 . 3_655 90.71(14)
N12 Zn1 N11 3_655 . 90.71(14)
N12 Zn1 N11 . . 89.29(14)
N11 Zn1 N11 3_655 . 180.0
N11 C1 C10 . 3_655 126.4(4)
N11 C1 C2 . . 108.9(4)
C10 C1 C2 3_655 . 124.7(4)
C3 C2 C1 . . 107.2(4)
C3 C2 H2 . . 126.4
C1 C2 H2 . . 126.4
C2 C3 C4 . . 107.4(4)
C2 C3 H3 . . 126.3
C4 C3 H3 . . 126.3
N11 C4 C5 . . 125.5(4)
N11 C4 C3 . . 109.3(4)
C5 C4 C3 . . 125.1(4)
C4 C5 C6 . . 125.5(4)
C4 C5 C13 . . 118.4(4)
C6 C5 C13 . . 116.1(4)
N12 C6 C5 . . 124.9(4)
N12 C6 C7 . . 110.0(4)
C5 C6 C7 . . 125.0(4)
C8 C7 C6 . . 106.4(4)
C8 C7 H7 . . 126.8
C6 C7 H7 . . 126.8
C7 C8 C9 . . 107.4(4)
C7 C8 H8 . . 126.3
C9 C8 H8 . . 126.3
N12 C9 C10 . . 126.1(4)
N12 C9 C8 . . 109.7(4)
C10 C9 C8 . . 124.2(4)
C1 C10 C9 3_655 . 125.1(4)
C1 C10 C20 3_655 . 117.5(4)
C9 C10 C20 . . 117.4(4)
C1 N11 C4 . . 107.2(3)
C1 N11 Zn1 . . 125.6(3)
C4 N11 Zn1 . . 127.1(3)
C9 N12 C6 . . 106.5(4)
C9 N12 Zn1 . . 125.9(3)
C6 N12 Zn1 . . 127.6(3)
C18 C13 C14 . . 118.6(4)
C18 C13 C5 . . 120.9(4)
C14 C13 C5 . . 120.5(4)
C13 C14 C15 . . 121.1(4)
C13 C14 H14 . . 119.4
C15 C14 H14 . . 119.4
C16 C15 C14 . . 119.0(5)
C16 C15 H15 . . 120.5
C14 C15 H15 . . 120.5
C17 C16 C15 . . 121.2(4)
C17 C16 I19 . . 120.4(3)
C15 C16 I19 . . 118.3(4)
C16 C17 C18 . . 118.6(5)
C16 C17 H17 . . 120.7
C18 C17 H17 . . 120.7
C13 C18 C17 . . 121.4(5)
C13 C18 H18 . . 119.3
C17 C18 H18 . . 119.3
C25 C20 C21 . . 118.1(4)
C25 C20 C10 . . 119.9(4)
C21 C20 C10 . . 122.1(4)
C20 C21 C22 . . 121.5(5)
C20 C21 H21 . . 119.3
C22 C21 H21 . . 119.3
C23 C22 C21 . . 119.3(5)
C23 C22 H22 . . 120.4
C21 C22 H22 . . 120.4
C22 C23 C24 . . 121.2(5)
C22 C23 I26 . . 120.6(4)
C24 C23 I26 . . 118.1(4)
C23 C24 C25 . . 118.8(5)
C23 C24 H24 . . 120.6
C25 C24 H24 . . 120.6
C20 C25 C24 . . 121.1(5)
C20 C25 H25 . . 119.4
C24 C25 H25 . . 119.4

loop_
_geom_bond_atom_site_label_1
_geom_bond_atom_site_label_2
_geom_bond_site_symmetry_2
_geom_bond_distance
Zn1 N12 3_655 2.037(4)
Zn1 N12 . 2.037(4)
Zn1 N11 3_655 2.050(3)
Zn1 N11 . 2.050(3)
C1 N11 . 1.372(6)
C1 C10 3_655 1.393(6)
C1 C2 . 1.456(6)
C2 C3 . 1.351(7)
C2 H2 . 0.9500
C3 C4 . 1.442(6)
C3 H3 . 0.9500
C4 N11 . 1.375(5)
C4 C5 . 1.387(7)
C5 C6 . 1.413(6)
C5 C13 . 1.510(6)
C6 N12 . 1.375(5)
C6 C7 . 1.447(7)
C7 C8 . 1.357(6)
C7 H7 . 0.9500
C8 C9 . 1.443(6)
C8 H8 . 0.9500
C9 N12 . 1.370(6)
C9 C10 . 1.408(6)
C10 C1 3_655 1.393(6)
C10 C20 . 1.494(6)
C13 C18 . 1.384(6)
C13 C14 . 1.388(7)
C14 C15 . 1.394(6)
C14 H14 . 0.9500
C15 C16 . 1.390(7)
C15 H15 . 0.9500
C16 C17 . 1.380(7)
C16 I19 . 2.102(4)
C17 C18 . 1.402(6)
C17 H17 . 0.9500
C18 H18 . 0.9500
C20 C25 . 1.382(7)
C20 C21 . 1.383(7)
C21 C22 . 1.396(7)
C21 H21 . 0.9500
C22 C23 . 1.360(7)
C22 H22 . 0.9500
C23 C24 . 1.381(7)
C23 I26 . 2.100(5)
C24 C25 . 1.405(7)
C24 H24 . 0.9500
C25 H25 . 0.9500
